data_4307781
loop_
_publ_author_name
'Long Jiang'
'Xiao-Long Feng'
'Cheng-Yong Su'
'Xiao-Ming Chen'
'Tong-Bu Lu'

_publ_section_title
;
Interchain-Solvent-Induced Chirality Change of 1D Helical Chains: From
Achiral to Chiral Crystallization
;
_journal_name_full 'Inorganic Chemistry'
_journal_page_first 2637
_journal_page_last 2644
_journal_paper_doi 10.1021/ic062272u
_journal_volume 46
_journal_year 2007
_chemical_formula_sum 'C22 H39 N9 Ni2'
_chemical_formula_weight 547.04
_chemical_name_systematic
; 
 ? 
;
_space_group_IT_number 19
_symmetry_cell_setting orthorhombic
_symmetry_space_group_name_Hall 'P 2ac 2ab'
_symmetry_space_group_name_H-M 'P 21 21 21'
_atom_sites_solution_hydrogens geom
_atom_sites_solution_primary direct
_atom_sites_solution_secondary difmap
_audit_creation_method SHELXL-97
_cell_angle_alpha 90.00
_cell_angle_beta 90.00
_cell_angle_gamma 90.00
_cell_formula_units_Z 4
_cell_length_a 10.026(2)
_cell_length_b 15.020(4)
_cell_length_c 18.179(5)
_cell_measurement_reflns_used 2427
_cell_measurement_temperature 293(2)
_cell_measurement_theta_max 19.87
_cell_measurement_theta_min 2.24
_cell_volume 2737.6(12)
_computing_cell_refinement 'Bruker SMART'
_computing_data_collection 'Bruker SMART'
_computing_data_reduction 'Bruker SAINT'
_computing_molecular_graphics 'Bruker SHELXTL'
_computing_publication_material 'Bruker SHELXTL'
_computing_structure_refinement 'SHELXL-97 (Sheldrick, 1997)'
_computing_structure_solution 'SHELXS-97 (Sheldrick, 1990)'
_diffrn_ambient_temperature 293(2)
_diffrn_measured_fraction_theta_full 0.996
_diffrn_measured_fraction_theta_max 0.996
_diffrn_measurement_device_type 'CCD area detector'
_diffrn_measurement_method 'phi and omega scans'
_diffrn_radiation_monochromator graphite
_diffrn_radiation_source 'fine-focus sealed tube'
_diffrn_radiation_type MoK\a
_diffrn_radiation_wavelength 0.71073
_diffrn_reflns_av_R_equivalents 0.0731
_diffrn_reflns_av_sigmaI/netI 0.1302
_diffrn_reflns_limit_h_max 9
_diffrn_reflns_limit_h_min -12
_diffrn_reflns_limit_k_max 14
_diffrn_reflns_limit_k_min -18
_diffrn_reflns_limit_l_max 14
_diffrn_reflns_limit_l_min -22
_diffrn_reflns_number 11662
_diffrn_reflns_theta_full 26.00
_diffrn_reflns_theta_max 26.00
_diffrn_reflns_theta_min 2.32
_exptl_absorpt_coefficient_mu 1.402
_exptl_absorpt_correction_T_max 0.8498
_exptl_absorpt_correction_T_min 0.6626
_exptl_absorpt_correction_type multi-scan
_exptl_absorpt_process_details 'SADABS (Sheldrick, 1996)'
_exptl_crystal_colour violet
_exptl_crystal_density_diffrn 1.327
_exptl_crystal_density_method 'not measured'
_exptl_crystal_description prism
_exptl_crystal_F_000 1160
_exptl_crystal_size_max 0.32
_exptl_crystal_size_mid 0.13
_exptl_crystal_size_min 0.12
_refine_diff_density_max 1.402
_refine_diff_density_min -0.472
_refine_diff_density_rms 0.125
_refine_ls_abs_structure_details 'Flack H D (1983), Acta Cryst. A39, 876-881'
_refine_ls_abs_structure_Flack 0.02(4)
_refine_ls_extinction_method none
_refine_ls_goodness_of_fit_ref 1.046
_refine_ls_hydrogen_treatment mixed
_refine_ls_matrix_type full
_refine_ls_number_parameters 305
_refine_ls_number_reflns 5341
_refine_ls_number_restraints 0
_refine_ls_restrained_S_all 1.046
_refine_ls_R_factor_all 0.1413
_refine_ls_R_factor_gt 0.0748
_refine_ls_shift/su_max 0.000
_refine_ls_shift/su_mean 0.000
_refine_ls_structure_factor_coef Fsqd
_refine_ls_weighting_details 'calc w=1/[\s^2^(Fo^2^)+(0.0915P)^2^+2.0058P] where P=(Fo^2^+2Fc^2^)/3'
_refine_ls_weighting_scheme calc
_refine_ls_wR_factor_gt 0.1689
_refine_ls_wR_factor_ref 0.1990
_reflns_number_gt 3146
_reflns_number_total 5341
_reflns_threshold_expression >2sigma(I)
_cod_data_source_file ic062272usi20061129_100640.cif
_cod_data_source_block delta-2.(MeCN)
_cod_depositor_comments
;
The following automatic conversions were performed:
'_symmetry_cell_setting' value 'Orthorhombic' changed to 'orthorhombic'
according to '/home/saulius/struct/CIF-dictionaries/cif_core.dic'
dictionary named 'cif_core.dic' version 2.4.1 from 2010-06-29.

Automatic conversion script
Id: cif_fix_enum 1527 2010-12-29 10:47:43Z saulius 
;
_cod_original_cell_volume 2737.6(11)
_cod_database_code 4307781

loop_
_symmetry_equiv_pos_as_xyz
'x, y, z'
'-x+1/2, -y, z+1/2'
'-x, y+1/2, -z+1/2'
'x+1/2, -y+1/2, -z'

loop_
_atom_site_label
_atom_site_type_symbol
_atom_site_fract_x
_atom_site_fract_y
_atom_site_fract_z
_atom_site_U_iso_or_equiv
_atom_site_adp_type
_atom_site_occupancy
_atom_site_symmetry_multiplicity
_atom_site_calc_flag
_atom_site_refinement_flags
_atom_site_disorder_assembly
_atom_site_disorder_group
Ni1 Ni 0.36762(12) 0.85330(8) 0.13997(6) 0.0364(3) Uani 1 1 d . . .
Ni2 Ni 0.53598(13) 0.56534(8) 0.04875(6) 0.0409(3) Uani 1 1 d . . .
C1 C 0.4561(12) 0.7654(8) 0.2717(6) 0.060(3) Uani 1 1 d . . .
H1A H 0.4642 0.7133 0.3030 0.072 Uiso 1 1 calc R . .
H1B H 0.4482 0.8172 0.3033 0.072 Uiso 1 1 calc R . .
C2 C 0.5770(12) 0.7739(9) 0.2266(7) 0.070(4) Uani 1 1 d . . .
H2A H 0.6547 0.7781 0.2582 0.084 Uiso 1 1 calc R . .
H2B H 0.5869 0.7217 0.1957 0.084 Uiso 1 1 calc R . .
C3 C 0.6729(9) 0.8576(9) 0.1236(6) 0.059(3) Uani 1 1 d . . .
H3 H 0.6572 0.8103 0.0875 0.071 Uiso 1 1 calc R . .
C4 C 0.8107(12) 0.8445(13) 0.1570(9) 0.123(6) Uani 1 1 d . . .
H4A H 0.8166 0.7860 0.1779 0.185 Uiso 1 1 calc R . .
H4B H 0.8250 0.8882 0.1947 0.185 Uiso 1 1 calc R . .
H4C H 0.8772 0.8511 0.1194 0.185 Uiso 1 1 calc R . .
C5 C 0.6704(11) 0.9461(9) 0.0843(8) 0.076(4) Uani 1 1 d . . .
H5A H 0.7523 0.9511 0.0562 0.091 Uiso 1 1 calc R . .
H5B H 0.6724 0.9925 0.1214 0.091 Uiso 1 1 calc R . .
C6 C 0.5517(12) 0.9667(7) 0.0311(6) 0.059(3) Uani 1 1 d . . .
C7 C 0.5793(19) 1.0565(9) -0.0074(8) 0.110(6) Uani 1 1 d . . .
H7A H 0.4976 1.0798 -0.0270 0.165 Uiso 1 1 calc R . .
H7B H 0.6420 1.0476 -0.0467 0.165 Uiso 1 1 calc R . .
H7C H 0.6157 1.0979 0.0275 0.165 Uiso 1 1 calc R . .
C8 C 0.5426(13) 0.8955(8) -0.0284(6) 0.069(3) Uani 1 1 d . . .
H8A H 0.5391 0.8378 -0.0059 0.103 Uiso 1 1 calc R . .
H8B H 0.6196 0.8991 -0.0597 0.103 Uiso 1 1 calc R . .
H8C H 0.4635 0.9049 -0.0572 0.103 Uiso 1 1 calc R . .
C9 C 0.4104(12) 1.0397(7) 0.1234(6) 0.059(3) Uani 1 1 d . . .
H9A H 0.4054 1.0938 0.0943 0.071 Uiso 1 1 calc R . .
H9B H 0.4882 1.0441 0.1549 0.071 Uiso 1 1 calc R . .
C10 C 0.2881(12) 1.0325(7) 0.1702(7) 0.059(3) Uani 1 1 d . . .
H10A H 0.2833 1.0832 0.2032 0.070 Uiso 1 1 calc R . .
H10B H 0.2094 1.0331 0.1392 0.070 Uiso 1 1 calc R . .
C11 C 0.1622(11) 0.9269(8) 0.2456(6) 0.053(3) Uani 1 1 d . . .
H11 H 0.1013 0.9096 0.2060 0.064 Uiso 1 1 calc R . .
C12 C 0.1015(18) 1.0048(10) 0.2866(9) 0.107(6) Uani 1 1 d . . .
H12A H 0.1537 1.0173 0.3296 0.160 Uiso 1 1 calc R . .
H12B H 0.0119 0.9902 0.3009 0.160 Uiso 1 1 calc R . .
H12C H 0.1003 1.0562 0.2552 0.160 Uiso 1 1 calc R . .
C13 C 0.1770(11) 0.8488(8) 0.2980(5) 0.058(3) Uani 1 1 d . . .
H13A H 0.0947 0.8442 0.3258 0.070 Uiso 1 1 calc R . .
H13B H 0.2469 0.8638 0.3327 0.070 Uiso 1 1 calc R . .
C14 C 0.2082(12) 0.7563(7) 0.2676(6) 0.055(3) Uani 1 1 d . . .
C15 C 0.2129(14) 0.6892(9) 0.3328(6) 0.079(4) Uani 1 1 d . . .
H15A H 0.2241 0.6299 0.3140 0.118 Uiso 1 1 calc R . .
H15B H 0.1310 0.6926 0.3601 0.118 Uiso 1 1 calc R . .
H15C H 0.2863 0.7037 0.3644 0.118 Uiso 1 1 calc R . .
C16 C 0.1028(11) 0.7232(8) 0.2147(6) 0.060(3) Uani 1 1 d . . .
H16A H 0.1084 0.7562 0.1695 0.089 Uiso 1 1 calc R . .
H16B H 0.0161 0.7313 0.2360 0.089 Uiso 1 1 calc R . .
H16C H 0.1171 0.6612 0.2048 0.089 Uiso 1 1 calc R . .
C17 C 0.4580(13) 0.6728(7) 0.0629(5) 0.052(3) Uani 1 1 d . . .
C18 C 0.6212(10) 0.6112(6) -0.0334(5) 0.042(2) Uani 1 1 d . . .
C19 C 0.624(2) 0.4621(8) 0.0331(7) 0.089(5) Uani 1 1 d . . .
C20 C 0.4672(12) 0.5249(7) 0.1370(7) 0.057(3) Uani 1 1 d . . .
C21 C 0.746(2) 0.2329(11) 0.9047(12) 0.102(6) Uani 1 1 d . . .
C22 C 0.858(2) 0.2151(11) 0.9609(9) 0.121(6) Uani 1 1 d . . .
H22A H 0.8246 0.1773 0.9993 0.182 Uiso 1 1 calc R . .
H22B H 0.8871 0.2705 0.9817 0.182 Uiso 1 1 calc R . .
H22C H 0.9314 0.1865 0.9368 0.182 Uiso 1 1 calc R . .
N1 N 0.3351(8) 0.7572(5) 0.2270(4) 0.041(2) Uani 1 1 d . . .
H1C H 0.3408 0.7029 0.2051 0.049 Uiso 1 1 calc R . .
N2 N 0.5676(8) 0.8525(6) 0.1812(4) 0.051(2) Uani 1 1 d . . .
H2C H 0.5772 0.9007 0.2111 0.062 Uiso 1 1 calc R . .
N3 N 0.4259(9) 0.9639(6) 0.0745(5) 0.054(2) Uani 1 1 d . . .
H3A H 0.3597 0.9700 0.0406 0.065 Uiso 1 1 calc R . .
N4 N 0.2915(8) 0.9503(5) 0.2129(4) 0.047(2) Uani 1 1 d . . .
H4D H 0.3513 0.9575 0.2500 0.056 Uiso 1 1 calc R . .
N5 N 0.4153(9) 0.7429(6) 0.0763(4) 0.052(2) Uani 1 1 d . . .
N6 N 0.6878(8) 0.6375(5) -0.0804(4) 0.046(2) Uani 1 1 d . . .
N7 N 0.6902(14) 0.3955(8) 0.0232(6) 0.098(5) Uani 1 1 d . . .
N8 N 0.4315(12) 0.5012(8) 0.1940(6) 0.091(4) Uani 1 1 d . . .
N9 N 0.670(2) 0.2339(19) 0.8661(12) 0.197(11) Uani 1 1 d . . .

loop_
_atom_site_aniso_label
_atom_site_aniso_U_11
_atom_site_aniso_U_22
_atom_site_aniso_U_33
_atom_site_aniso_U_23
_atom_site_aniso_U_13
_atom_site_aniso_U_12
Ni1 0.0386(6) 0.0385(7) 0.0322(6) -0.0018(5) -0.0036(6) 0.0054(6)
Ni2 0.0459(7) 0.0424(7) 0.0342(6) 0.0034(6) 0.0076(6) 0.0065(6)
C1 0.053(7) 0.079(8) 0.048(6) 0.012(6) -0.006(6) 0.011(7)
C2 0.054(8) 0.080(9) 0.077(8) -0.004(7) -0.036(7) 0.016(6)
C3 0.023(5) 0.102(9) 0.054(6) 0.000(7) 0.002(4) 0.005(6)
C4 0.032(6) 0.237(19) 0.101(12) 0.034(13) -0.012(7) 0.012(10)
C5 0.029(6) 0.088(10) 0.110(10) -0.012(8) -0.010(6) -0.003(6)
C6 0.060(8) 0.057(7) 0.059(7) 0.002(5) 0.018(6) -0.021(6)
C7 0.178(19) 0.089(10) 0.062(8) 0.010(8) -0.009(9) -0.060(11)
C8 0.066(8) 0.084(8) 0.057(7) 0.006(6) 0.009(7) -0.015(7)
C9 0.070(8) 0.041(7) 0.066(8) 0.001(5) 0.004(6) -0.006(5)
C10 0.066(8) 0.037(7) 0.073(8) -0.011(5) -0.002(6) 0.006(5)
C11 0.045(7) 0.066(7) 0.049(6) -0.015(5) 0.017(5) 0.017(6)
C12 0.115(14) 0.118(13) 0.089(11) -0.034(9) 0.032(10) 0.039(10)
C13 0.061(7) 0.077(8) 0.036(5) -0.001(6) 0.006(5) 0.008(6)
C14 0.069(8) 0.053(7) 0.043(6) 0.009(5) 0.015(6) -0.002(6)
C15 0.075(9) 0.117(11) 0.044(7) 0.023(7) -0.004(6) 0.005(8)
C16 0.049(7) 0.092(9) 0.038(6) 0.017(6) 0.000(5) -0.003(6)
C17 0.073(7) 0.053(7) 0.030(5) 0.008(5) -0.014(5) -0.022(6)
C18 0.036(6) 0.050(6) 0.039(5) 0.001(4) -0.003(5) 0.008(5)
C19 0.178(16) 0.040(7) 0.050(7) 0.019(6) -0.022(9) -0.041(9)
C20 0.060(7) 0.058(7) 0.054(7) 0.010(6) -0.003(7) 0.002(6)
C21 0.109(16) 0.084(11) 0.114(16) -0.003(11) 0.046(13) -0.010(11)
C22 0.157(18) 0.112(13) 0.094(12) 0.014(10) 0.010(14) -0.030(13)
N1 0.041(5) 0.043(5) 0.038(4) 0.006(4) -0.002(4) 0.001(4)
N2 0.036(5) 0.074(6) 0.045(5) 0.003(5) 0.003(4) 0.000(5)
N3 0.047(6) 0.059(6) 0.056(6) -0.008(4) -0.024(4) -0.004(4)
N4 0.055(5) 0.042(5) 0.043(5) -0.007(4) -0.012(4) 0.009(4)
N5 0.065(7) 0.049(6) 0.041(5) 0.003(4) -0.004(4) -0.001(5)
N6 0.051(5) 0.042(5) 0.044(5) -0.003(4) 0.015(4) 0.004(4)
N7 0.152(12) 0.065(7) 0.079(8) 0.015(6) 0.030(8) 0.047(7)
N8 0.087(9) 0.130(10) 0.056(7) 0.041(7) 0.004(6) -0.007(7)
N9 0.101(14) 0.36(3) 0.129(16) 0.025(18) -0.013(13) -0.076(17)

loop_
_atom_type_symbol
_atom_type_description
_atom_type_scat_dispersion_real
_atom_type_scat_dispersion_imag
_atom_type_scat_source
C C 0.0033 0.0016 'International Tables Vol C Tables 4.2.6.8 and 6.1.1.4'
H H 0.0000 0.0000 'International Tables Vol C Tables 4.2.6.8 and 6.1.1.4'
N N 0.0061 0.0033 'International Tables Vol C Tables 4.2.6.8 and 6.1.1.4'
Ni Ni 0.3393 1.1124 'International Tables Vol C Tables 4.2.6.8 and 6.1.1.4'

loop_
_geom_angle_atom_site_label_1
_geom_angle_atom_site_label_2
_geom_angle_atom_site_label_3
_geom_angle
_geom_angle_site_symmetry_1
_geom_angle_site_symmetry_3
_geom_angle_publ_flag
N5 Ni1 N6 87.9(3) . 4_465 ?
N5 Ni1 N4 169.4(3) . . ?
N6 Ni1 N4 88.2(3) 4_465 . ?
N5 Ni1 N3 104.4(3) . . ?
N6 Ni1 N3 84.0(3) 4_465 . ?
N4 Ni1 N3 84.9(3) . . ?
N5 Ni1 N2 88.6(4) . . ?
N6 Ni1 N2 169.0(3) 4_465 . ?
N4 Ni1 N2 97.0(3) . . ?
N3 Ni1 N2 86.8(3) . . ?
N5 Ni1 N1 84.9(3) . . ?
N6 Ni1 N1 106.9(3) 4_465 . ?
N4 Ni1 N1 86.9(3) . . ?
N3 Ni1 N1 166.2(3) . . ?
N2 Ni1 N1 83.2(3) . . ?
C19 Ni2 C17 176.1(7) . . ?
C19 Ni2 C20 92.1(5) . . ?
C17 Ni2 C20 90.5(5) . . ?
C19 Ni2 C18 88.1(5) . . ?
C17 Ni2 C18 89.0(4) . . ?
C20 Ni2 C18 173.4(5) . . ?
N1 C1 C2 112.4(8) . . ?
N2 C2 C1 109.6(9) . . ?
N2 C3 C5 111.5(10) . . ?
N2 C3 C4 110.8(9) . . ?
C5 C3 C4 108.5(11) . . ?
C3 C5 C6 118.6(9) . . ?
N3 C6 C8 107.8(9) . . ?
N3 C6 C7 114.7(11) . . ?
C8 C6 C7 107.5(9) . . ?
N3 C6 C5 108.2(9) . . ?
C8 C6 C5 110.2(10) . . ?
C7 C6 C5 108.4(10) . . ?
N3 C9 C10 112.3(9) . . ?
N4 C10 C9 110.2(9) . . ?
N4 C11 C12 111.7(11) . . ?
N4 C11 C13 110.7(8) . . ?
C12 C11 C13 109.1(10) . . ?
C11 C13 C14 119.7(8) . . ?
N1 C14 C16 106.8(8) . . ?
N1 C14 C13 110.5(9) . . ?
C16 C14 C13 112.7(10) . . ?
N1 C14 C15 111.2(9) . . ?
C16 C14 C15 107.0(9) . . ?
C13 C14 C15 108.7(9) . . ?
N5 C17 Ni2 174.6(9) . . ?
N6 C18 Ni2 172.1(9) . . ?
N7 C19 Ni2 176.1(15) . . ?
N8 C20 Ni2 175.8(12) . . ?
N9 C21 C22 171(3) . . ?
C1 N1 C14 116.1(8) . . ?
C1 N1 Ni1 103.0(6) . . ?
C14 N1 Ni1 120.2(6) . . ?
C2 N2 C3 113.5(9) . . ?
C2 N2 Ni1 105.4(6) . . ?
C3 N2 Ni1 114.6(6) . . ?
C9 N3 C6 113.1(8) . . ?
C9 N3 Ni1 103.9(7) . . ?
C6 N3 Ni1 123.5(7) . . ?
C10 N4 C11 113.4(9) . . ?
C10 N4 Ni1 105.0(6) . . ?
C11 N4 Ni1 114.1(6) . . ?
C17 N5 Ni1 157.6(8) . . ?
C18 N6 Ni1 153.9(8) . 4_565 ?

loop_
_geom_bond_atom_site_label_1
_geom_bond_atom_site_label_2
_geom_bond_distance
_geom_bond_site_symmetry_2
_geom_bond_publ_flag
Ni1 N5 2.078(9) . ?
Ni1 N6 2.108(8) 4_465 ?
Ni1 N4 2.112(8) . ?
Ni1 N3 2.126(9) . ?
Ni1 N2 2.141(8) . ?
Ni1 N1 2.167(7) . ?
Ni2 C19 1.806(17) . ?
Ni2 C17 1.812(13) . ?
Ni2 C20 1.849(12) . ?
Ni2 C18 1.854(10) . ?
C1 N1 1.465(13) . ?
C1 C2 1.470(17) . ?
C2 N2 1.443(14) . ?
C3 N2 1.490(12) . ?
C3 C5 1.509(17) . ?
C3 C4 1.522(15) . ?
C5 C6 1.565(16) . ?
C6 N3 1.488(14) . ?
C6 C8 1.524(15) . ?
C6 C7 1.545(15) . ?
C9 N3 1.453(13) . ?
C9 C10 1.496(16) . ?
C10 N4 1.459(13) . ?
C11 N4 1.469(13) . ?
C11 C12 1.515(15) . ?
C11 C13 1.519(15) . ?
C13 C14 1.527(15) . ?
C14 N1 1.470(13) . ?
C14 C16 1.513(16) . ?
C14 C15 1.556(14) . ?
C17 N5 1.162(12) . ?
C18 N6 1.154(12) . ?
C19 N7 1.214(17) . ?
C20 N8 1.152(14) . ?
C21 N9 1.04(2) . ?
C21 C22 1.54(3) . ?
N6 Ni1 2.108(8) 4_565 ?

loop_
_geom_hbond_atom_site_label_D
_geom_hbond_atom_site_label_H
_geom_hbond_atom_site_label_A
_geom_hbond_distance_DH
_geom_hbond_distance_HA
_geom_hbond_distance_DA
_geom_hbond_angle_DHA
_geom_hbond_site_symmetry_A
N2 H2C N8 0.91 2.29 3.183(14) 165.5 3_655
N4 H4D N8 0.91 2.49 3.341(14) 155.6 3_655

loop_
_geom_torsion_atom_site_label_1
_geom_torsion_atom_site_label_2
_geom_torsion_atom_site_label_3
_geom_torsion_atom_site_label_4
_geom_torsion
_geom_torsion_site_symmetry_1
_geom_torsion_site_symmetry_2
_geom_torsion_site_symmetry_3
_geom_torsion_site_symmetry_4
_geom_torsion_publ_flag
N1 C1 C2 N2 60.4(12) . . . . ?
N2 C3 C5 C6 -70.7(14) . . . . ?
C4 C3 C5 C6 167.0(11) . . . . ?
C3 C5 C6 N3 60.4(13) . . . . ?
C3 C5 C6 C8 -57.2(14) . . . . ?
C3 C5 C6 C7 -174.6(11) . . . . ?
N3 C9 C10 N4 57.2(12) . . . . ?
N4 C11 C13 C14 -69.5(13) . . . . ?
C12 C11 C13 C14 167.2(11) . . . . ?
C11 C13 C14 N1 59.7(13) . . . . ?
C11 C13 C14 C16 -59.7(13) . . . . ?
C11 C13 C14 C15 -178.1(10) . . . . ?
C19 Ni2 C17 N5 -61(14) . . . . ?
C20 Ni2 C17 N5 71(11) . . . . ?
C18 Ni2 C17 N5 -102(11) . . . . ?
C19 Ni2 C18 N6 -58(6) . . . . ?
C17 Ni2 C18 N6 120(6) . . . . ?
C20 Ni2 C18 N6 35(9) . . . . ?
C17 Ni2 C19 N7 20(21) . . . . ?
C20 Ni2 C19 N7 -112(16) . . . . ?
C18 Ni2 C19 N7 61(16) . . . . ?
C19 Ni2 C20 N8 83(16) . . . . ?
C17 Ni2 C20 N8 -95(16) . . . . ?
C18 Ni2 C20 N8 -9(18) . . . . ?
C2 C1 N1 C14 -174.8(9) . . . . ?
C2 C1 N1 Ni1 -41.4(10) . . . . ?
C16 C14 N1 C1 -165.2(9) . . . . ?
C13 C14 N1 C1 71.9(11) . . . . ?
C15 C14 N1 C1 -48.8(12) . . . . ?
C16 C14 N1 Ni1 69.8(10) . . . . ?
C13 C14 N1 Ni1 -53.1(11) . . . . ?
C15 C14 N1 Ni1 -173.8(7) . . . . ?
N5 Ni1 N1 C1 102.2(6) . . . . ?
N6 Ni1 N1 C1 -171.6(6) 4_465 . . . ?
N4 Ni1 N1 C1 -84.4(6) . . . . ?
N3 Ni1 N1 C1 -30.5(17) . . . . ?
N2 Ni1 N1 C1 13.0(6) . . . . ?
N5 Ni1 N1 C14 -126.8(8) . . . . ?
N6 Ni1 N1 C14 -40.6(8) 4_465 . . . ?
N4 Ni1 N1 C14 46.5(7) . . . . ?
N3 Ni1 N1 C14 100.5(15) . . . . ?
N2 Ni1 N1 C14 144.0(8) . . . . ?
C1 C2 N2 C3 -169.0(9) . . . . ?
C1 C2 N2 Ni1 -42.8(11) . . . . ?
C5 C3 N2 C2 -172.5(9) . . . . ?
C4 C3 N2 C2 -51.4(15) . . . . ?
C5 C3 N2 Ni1 66.4(11) . . . . ?
C4 C3 N2 Ni1 -172.6(11) . . . . ?
N5 Ni1 N2 C2 -69.2(7) . . . . ?
N6 Ni1 N2 C2 -140.5(17) 4_465 . . . ?
N4 Ni1 N2 C2 101.9(7) . . . . ?
N3 Ni1 N2 C2 -173.6(8) . . . . ?
N1 Ni1 N2 C2 15.8(7) . . . . ?
N5 Ni1 N2 C3 56.3(8) . . . . ?
N6 Ni1 N2 C3 -15(2) 4_465 . . . ?
N4 Ni1 N2 C3 -132.6(8) . . . . ?
N3 Ni1 N2 C3 -48.1(8) . . . . ?
N1 Ni1 N2 C3 141.3(8) . . . . ?
C10 C9 N3 C6 -176.1(9) . . . . ?
C10 C9 N3 Ni1 -39.7(10) . . . . ?
C8 C6 N3 C9 -168.5(9) . . . . ?
C7 C6 N3 C9 -48.7(13) . . . . ?
C5 C6 N3 C9 72.4(11) . . . . ?
C8 C6 N3 Ni1 65.0(11) . . . . ?
C7 C6 N3 Ni1 -175.3(8) . . . . ?
C5 C6 N3 Ni1 -54.2(10) . . . . ?
N5 Ni1 N3 C9 -172.0(7) . . . . ?
N6 Ni1 N3 C9 101.7(7) 4_465 . . . ?
N4 Ni1 N3 C9 13.1(7) . . . . ?
N2 Ni1 N3 C9 -84.3(7) . . . . ?
N1 Ni1 N3 C9 -41.1(17) . . . . ?
N5 Ni1 N3 C6 -41.5(8) . . . . ?
N6 Ni1 N3 C6 -127.8(8) 4_465 . . . ?
N4 Ni1 N3 C6 143.5(8) . . . . ?
N2 Ni1 N3 C6 46.2(8) . . . . ?
N1 Ni1 N3 C6 89.4(16) . . . . ?
C9 C10 N4 C11 -165.4(9) . . . . ?
C9 C10 N4 Ni1 -40.2(10) . . . . ?
C12 C11 N4 C10 -50.0(13) . . . . ?
C13 C11 N4 C10 -171.8(8) . . . . ?
C12 C11 N4 Ni1 -170.1(9) . . . . ?
C13 C11 N4 Ni1 68.1(9) . . . . ?
N5 Ni1 N4 C10 -137.3(17) . . . . ?
N6 Ni1 N4 C10 -69.4(7) 4_465 . . . ?
N3 Ni1 N4 C10 14.8(7) . . . . ?
N2 Ni1 N4 C10 100.9(7) . . . . ?
N1 Ni1 N4 C10 -176.4(7) . . . . ?
N5 Ni1 N4 C11 -13(2) . . . . ?
N6 Ni1 N4 C11 55.4(7) 4_465 . . . ?
N3 Ni1 N4 C11 139.6(7) . . . . ?
N2 Ni1 N4 C11 -134.3(7) . . . . ?
N1 Ni1 N4 C11 -51.6(7) . . . . ?
Ni2 C17 N5 Ni1 -30(13) . . . . ?
N6 Ni1 N5 C17 -142(2) 4_465 . . . ?
N4 Ni1 N5 C17 -74(3) . . . . ?
N3 Ni1 N5 C17 135(2) . . . . ?
N2 Ni1 N5 C17 48(2) . . . . ?
N1 Ni1 N5 C17 -35(2) . . . . ?
Ni2 C18 N6 Ni1 21(8) . . . 4_565 ?
